data_1560744
loop_
_publ_author_name
'Elias Jesu Packiam, D.'
'Vidyasagar, Kanamaluru'

_publ_section_title
;
 Hydrothermal syntheses and characterization of phenyl- and
 benzyl-phosphonates and ethylene- and propylene-diphosphonates of
 cobalt(II), ACo(O3PR)2&#x00B7;xH2O and ACo(O3P-R-PO3)&#x00B7;2H2O (A =
 Ca, Sr, Ba; R = Ph, CH2Ph, -CH2CH2-, -CH2CH2CH2-)
;
_journal_name_full 'Journal of Solid State Chemistry'
_journal_page_first 115
_journal_page_last 122
_journal_paper_doi 10.1016/j.jssc.2018.08.031
_journal_volume 268
_journal_year 2018
_chemical_formula_moiety 'C14 H18 Ba Co O8 P2'
_chemical_formula_sum 'C14 H18 Ba Co O8 P2'
_chemical_formula_weight 572.49
_space_group_crystal_system orthorhombic
_space_group_IT_number 56
_space_group_name_Hall '-P 2ab 2ac'
_space_group_name_H-M_alt 'P c c n'
_atom_sites_solution_hydrogens geom
_cell_angle_alpha 90
_cell_angle_beta 90
_cell_angle_gamma 90
_cell_formula_units_Z 8
_cell_length_a 29.9034(14)
_cell_length_b 15.9541(6)
_cell_length_c 8.2978(3)
_cell_measurement_reflns_used 2287
_cell_measurement_temperature 293(2)
_cell_measurement_theta_max 26.49
_cell_measurement_theta_min 2.72
_cell_volume 3958.7(3)
_computing_cell_refinement APEXII,Bruker,2004
_computing_data_collection APEXII,Bruker,2004
_computing_data_reduction SAINT,Bruker,2004
_computing_molecular_graphics 'ORTEP-3 (Farrugia, 1997)'
_computing_publication_material 'SHELXL-97 (Sheldrick, 1997)'
_computing_structure_refinement 'SHELXL-2014/7 (Sheldrick, 2014)'
_computing_structure_solution 'SHELXL-2014/7 (Sheldrick, 2014)'
_diffrn_ambient_temperature 293(2)
_diffrn_measured_fraction_theta_full 1.000
_diffrn_measured_fraction_theta_max 1.000
_diffrn_measurement_device_type 'Bruker ApexII ccd area detector'
_diffrn_measurement_method 'phi and omega scans'
_diffrn_radiation_type MoK\a
_diffrn_radiation_wavelength 0.71073
_diffrn_reflns_av_R_equivalents 0.0605
_diffrn_reflns_av_unetI/netI 0.0537
_diffrn_reflns_Laue_measured_fraction_full 1.000
_diffrn_reflns_Laue_measured_fraction_max 1.000
_diffrn_reflns_limit_h_max 24
_diffrn_reflns_limit_h_min -35
_diffrn_reflns_limit_k_max 15
_diffrn_reflns_limit_k_min -18
_diffrn_reflns_limit_l_max 9
_diffrn_reflns_limit_l_min -9
_diffrn_reflns_number 16420
_diffrn_reflns_point_group_measured_fraction_full 1.000
_diffrn_reflns_point_group_measured_fraction_max 1.000
_diffrn_reflns_theta_full 25.000
_diffrn_reflns_theta_max 25.000
_diffrn_reflns_theta_min 1.447
_diffrn_source 'fine-focus sealed tube'
_exptl_absorpt_coefficient_mu 3.014
_exptl_absorpt_correction_T_max 0.864
_exptl_absorpt_correction_T_min 0.661
_exptl_absorpt_correction_type multi-scan
_exptl_absorpt_process_details SADABS(Bruker,2004)
_exptl_crystal_colour BLUE
_exptl_crystal_density_diffrn 1.921
_exptl_crystal_density_method 'not measured'
_exptl_crystal_description PLATELET
_exptl_crystal_F_000 2232
_exptl_crystal_size_max 0.150
_exptl_crystal_size_mid 0.100
_exptl_crystal_size_min 0.050
_refine_diff_density_max 1.193
_refine_diff_density_min -1.618
_refine_diff_density_rms 0.177
_refine_ls_extinction_coef .
_refine_ls_extinction_method none
_refine_ls_goodness_of_fit_ref 1.305
_refine_ls_hydrogen_treatment constr
_refine_ls_matrix_type full
_refine_ls_number_parameters 328
_refine_ls_number_reflns 3485
_refine_ls_number_restraints 295
_refine_ls_restrained_S_all 1.254
_refine_ls_R_factor_all 0.1003
_refine_ls_R_factor_gt 0.0735
_refine_ls_shift/su_max 0.000
_refine_ls_shift/su_mean 0.000
_refine_ls_structure_factor_coef Fsqd
_refine_ls_weighting_details 'w=1/[\s^2^(Fo^2^)+91.2466P] where P=(Fo^2^+2Fc^2^)/3'
_refine_ls_weighting_scheme calc
_refine_ls_wR_factor_gt 0.1419
_refine_ls_wR_factor_ref 0.1506
_reflns_Friedel_coverage 0.000
_reflns_Friedel_fraction_full .
_reflns_Friedel_fraction_max .
_reflns_number_gt 2431
_reflns_number_total 3485
_reflns_threshold_expression 'I > 2\s(I)'
_cod_data_source_file 5.cif
_cod_data_source_block PCOD_5
_cod_database_code 1560744
_shelx_space_group_comment
;
The symmetry employed for this shelxl refinement is uniquely defined
by the following loop, which should always be used as a source of
symmetry information in preference to the above space-group names.
They are only intended as comments.
;
_shelx_estimated_absorpt_t_min 0.661
_shelx_estimated_absorpt_t_max 0.864

loop_
_space_group_symop_operation_xyz
'x, y, z'
'-x+1/2, -y+1/2, z'
'x+1/2, -y, -z+1/2'
'-x, y+1/2, -z+1/2'
'-x, -y, -z'
'x-1/2, y-1/2, -z'
'-x-1/2, y, z-1/2'
'x, -y-1/2, z-1/2'

loop_
_atom_site_label
_atom_site_type_symbol
_atom_site_fract_x
_atom_site_fract_y
_atom_site_fract_z
_atom_site_U_iso_or_equiv
_atom_site_adp_type
_atom_site_occupancy
_atom_site_site_symmetry_order
_atom_site_calc_flag
_atom_site_refinement_flags_posn
_atom_site_refinement_flags_adp
_atom_site_refinement_flags_occupancy
_atom_site_disorder_assembly
_atom_site_disorder_group
Ba1 Ba 0.27615(3) 0.49970(5) 0.20396(8) 0.0230(2) Uani 1 1 d . . . . .
Co1 Co 0.2500 0.2500 0.0644(3) 0.0175(5) Uani 1 2 d S T P . .
Co2 Co 0.2500 0.7500 0.3424(3) 0.0157(5) Uani 1 2 d S T P . .
P1 P 0.19656(12) 0.35846(19) 0.3241(4) 0.0185(7) Uani 1 1 d . . . . .
P2 P 0.19637(12) 0.64113(19) 0.0838(4) 0.0173(7) Uani 1 1 d . . . . .
O1 O 0.2287(3) 0.3481(5) 0.1819(10) 0.029(2) Uani 1 1 d . . . . .
O2 O 0.1976(3) 0.2825(5) 0.4375(10) 0.028(2) Uani 1 1 d . . . . .
O3 O 0.2071(3) 0.4408(5) 0.4064(10) 0.033(3) Uani 1 1 d . . . . .
O4 O 0.2291(3) 0.6519(5) 0.2260(10) 0.025(2) Uani 1 1 d . . . . .
O5 O 0.1976(3) 0.7173(5) 0.9710(10) 0.025(2) Uani 1 1 d . . . . .
O6 O 0.2066(3) 0.5587(5) 0.0019(10) 0.025(2) Uani 1 1 d . . . . .
O7W O 0.3358(4) 0.6301(7) 0.1195(15) 0.058(3) Uani 1 1 d . . . . .
O8W O 0.3355(4) 0.3694(7) 0.2948(17) 0.068(4) Uani 1 1 d . . . . .
C1 C 0.1416(5) 0.3617(10) 0.2392(17) 0.036(3) Uani 1 1 d D U . . .
H1A H 0.1395 0.4127 0.1760 0.043 Uiso 1 1 calc R U . A 1
H1B H 0.1392 0.3152 0.1643 0.043 Uiso 1 1 calc R U . A 1
C2A C 0.1005(8) 0.3586(15) 0.349(4) 0.038(5) Uani 0.536(16) 1 d D U P B 1
C3A C 0.0834(14) 0.2843(18) 0.413(6) 0.044(5) Uani 0.536(16) 1 d D U P B 1
C4A C 0.0449(11) 0.2848(18) 0.510(5) 0.055(6) Uani 0.536(16) 1 d D U P B 1
C5A C 0.0257(11) 0.3624(16) 0.548(4) 0.058(6) Uani 0.536(16) 1 d D U P B 1
C6A C 0.0425(10) 0.4351(18) 0.475(4) 0.059(5) Uani 0.536(16) 1 d D U P B 1
C7A C 0.0800(9) 0.4365(16) 0.373(4) 0.050(5) Uani 0.536(16) 1 d D U P B 1
C2B C 0.1095(10) 0.375(2) 0.381(4) 0.040(5) Uani 0.464(16) 1 d D U P B 2
C3B C 0.0832(16) 0.307(2) 0.428(6) 0.043(6) Uani 0.464(16) 1 d D U P B 2
C4B C 0.0505(13) 0.313(2) 0.549(5) 0.053(6) Uani 0.464(16) 1 d D U P B 2
C5B C 0.0452(12) 0.388(2) 0.637(5) 0.060(6) Uani 0.464(16) 1 d D U P B 2
C6B C 0.0758(11) 0.452(2) 0.605(4) 0.057(6) Uani 0.464(16) 1 d D U P B 2
C7B C 0.1061(11) 0.4478(19) 0.477(4) 0.049(5) Uani 0.464(16) 1 d D U P B 2
C8 C 0.1410(5) 0.6397(9) 0.1667(19) 0.038(4) Uani 1 1 d . U . . .
H8A H 0.1387 0.5930 0.2412 0.045 Uiso 1 1 calc R U . . .
H8B H 0.1365 0.6907 0.2281 0.045 Uiso 1 1 calc R U . . .
C9 C 0.1049(5) 0.6325(9) 0.048(2) 0.046(4) Uani 1 1 d . U . . .
C10 C 0.0874(6) 0.6983(11) 0.9586(19) 0.047(4) Uani 1 1 d . U . . .
C11A C 0.053(2) 0.684(4) 0.863(6) 0.056(6) Uani 0.490(16) 1 d . U P C 3
C12A C 0.0262(13) 0.619(3) 0.887(5) 0.064(6) Uani 0.490(16) 1 d . U P C 3
C13A C 0.0347(13) 0.557(3) 0.994(5) 0.068(7) Uani 0.490(16) 1 d . U P C 3
C14A C 0.0755(11) 0.563(2) 0.090(5) 0.051(8) Uani 0.490(16) 1 d . U P C 3
C11B C 0.057(2) 0.699(4) 0.822(6) 0.059(6) Uani 0.510(16) 1 d . U P C 4
C12B C 0.0460(13) 0.616(3) 0.756(5) 0.065(6) Uani 0.510(16) 1 d . U P C 4
C13B C 0.0697(13) 0.545(2) 0.820(5) 0.066(6) Uani 0.510(16) 1 d . U P C 4
C14B C 0.0999(13) 0.550(2) 0.953(5) 0.063(8) Uani 0.510(16) 1 d . U P C 4

loop_
_atom_site_aniso_label
_atom_site_aniso_U_11
_atom_site_aniso_U_22
_atom_site_aniso_U_33
_atom_site_aniso_U_23
_atom_site_aniso_U_13
_atom_site_aniso_U_12
Ba1 0.0401(4) 0.0124(3) 0.0166(3) -0.0021(3) -0.0010(4) 0.0005(4)
Co1 0.0252(14) 0.0113(11) 0.0161(12) 0.000 0.000 0.0016(11)
Co2 0.0211(14) 0.0113(10) 0.0146(11) 0.000 0.000 -0.0008(10)
P1 0.027(2) 0.0130(15) 0.0157(16) -0.0007(12) -0.0019(15) 0.0035(14)
P2 0.0208(19) 0.0138(15) 0.0172(16) -0.0006(13) 0.0023(14) -0.0017(14)
O1 0.050(7) 0.013(4) 0.025(5) -0.006(4) 0.013(5) -0.001(4)
O2 0.033(6) 0.019(5) 0.033(5) 0.004(4) -0.011(5) -0.008(4)
O3 0.063(7) 0.018(5) 0.020(5) -0.008(4) 0.018(5) -0.006(4)
O4 0.028(6) 0.019(5) 0.029(5) 0.000(4) -0.011(4) -0.004(4)
O5 0.028(6) 0.022(5) 0.024(5) 0.007(4) 0.001(4) 0.003(4)
O6 0.031(6) 0.024(5) 0.021(5) -0.007(4) -0.003(4) 0.007(4)
O7W 0.057(8) 0.034(6) 0.082(9) 0.015(6) 0.002(7) -0.007(6)
O8W 0.058(9) 0.039(7) 0.108(11) 0.035(7) -0.018(8) -0.003(6)
C1 0.038(8) 0.041(8) 0.030(7) 0.005(6) -0.006(7) 0.001(7)
C2A 0.021(9) 0.045(10) 0.047(9) 0.008(8) 0.000(8) -0.002(8)
C3A 0.021(9) 0.049(11) 0.062(11) 0.013(10) 0.002(9) -0.017(10)
C4A 0.033(10) 0.065(12) 0.066(12) 0.008(11) -0.001(10) -0.009(10)
C5A 0.037(11) 0.074(13) 0.064(12) 0.001(11) 0.010(10) -0.010(10)
C6A 0.043(11) 0.070(11) 0.064(11) 0.004(10) 0.007(10) -0.004(10)
C7A 0.035(10) 0.056(10) 0.059(11) 0.004(10) 0.004(9) 0.001(9)
C2B 0.023(9) 0.047(10) 0.050(10) 0.016(9) 0.005(9) 0.000(8)
C3B 0.021(9) 0.048(12) 0.059(11) 0.012(11) -0.003(9) -0.011(10)
C4B 0.033(10) 0.060(12) 0.065(12) 0.013(11) 0.002(10) -0.015(10)
C5B 0.039(11) 0.074(12) 0.067(12) 0.009(11) 0.008(10) -0.005(10)
C6B 0.040(11) 0.068(12) 0.064(12) 0.009(11) 0.007(11) 0.000(10)
C7B 0.035(10) 0.057(11) 0.055(11) 0.010(10) 0.005(9) 0.002(10)
C8 0.036(9) 0.027(7) 0.051(9) 0.007(7) 0.008(8) 0.000(7)
C9 0.028(8) 0.028(7) 0.082(11) 0.001(7) 0.003(8) 0.001(6)
C10 0.035(9) 0.070(10) 0.037(8) 0.009(8) -0.001(7) -0.008(8)
C11A 0.043(12) 0.074(13) 0.050(13) 0.011(12) -0.009(12) 0.004(11)
C12A 0.049(12) 0.083(13) 0.061(12) 0.001(11) -0.018(11) -0.003(11)
C13A 0.052(14) 0.081(15) 0.070(14) -0.006(13) -0.022(13) -0.003(13)
C14A 0.025(14) 0.037(14) 0.090(19) 0.002(14) -0.011(15) 0.005(12)
C11B 0.045(11) 0.081(13) 0.052(13) 0.003(12) -0.015(12) -0.001(11)
C12B 0.054(12) 0.083(13) 0.059(13) 0.006(12) -0.023(11) -0.003(11)
C13B 0.053(13) 0.079(13) 0.065(13) 0.006(12) -0.023(11) -0.002(11)
C14B 0.051(15) 0.073(15) 0.065(15) -0.003(14) -0.023(13) -0.005(14)

loop_
_atom_type_symbol
_atom_type_description
_atom_type_scat_dispersion_real
_atom_type_scat_dispersion_imag
_atom_type_scat_source
C C 0.0033 0.0016 'International Tables Vol C Tables 4.2.6.8 and 6.1.1.4'
H H 0.0000 0.0000 'International Tables Vol C Tables 4.2.6.8 and 6.1.1.4'
O O 0.0106 0.0060 'International Tables Vol C Tables 4.2.6.8 and 6.1.1.4'
P P 0.1023 0.0942 'International Tables Vol C Tables 4.2.6.8 and 6.1.1.4'
Co Co 0.3494 0.9721 'International Tables Vol C Tables 4.2.6.8 and 6.1.1.4'
Ba Ba -0.3244 2.2819 'International Tables Vol C Tables 4.2.6.8 and 6.1.1.4'

loop_
_geom_angle_atom_site_label_1
_geom_angle_atom_site_label_2
_geom_angle_atom_site_label_3
_geom_angle
_geom_angle_site_symmetry_1
_geom_angle_site_symmetry_3
O3 Ba1 O6 158.2(3) 7_655 7_656
O3 Ba1 O1 74.5(3) 7_655 .
O6 Ba1 O1 117.2(3) 7_656 .
O3 Ba1 O4 117.0(3) 7_655 .
O6 Ba1 O4 74.6(3) 7_656 .
O1 Ba1 O4 119.7(2) . .
O3 Ba1 O3 124.5(3) 7_655 .
O6 Ba1 O3 73.1(2) 7_656 .
O1 Ba1 O3 51.9(2) . .
O4 Ba1 O3 83.3(3) . .
O3 Ba1 O7W 84.9(3) 7_655 .
O6 Ba1 O7W 81.4(3) 7_656 .
O1 Ba1 O7W 159.3(3) . .
O4 Ba1 O7W 72.3(3) . .
O3 Ba1 O7W 148.6(3) . .
O3 Ba1 O6 73.1(3) 7_655 .
O6 Ba1 O6 124.6(3) 7_656 .
O1 Ba1 O6 82.9(3) . .
O4 Ba1 O6 52.0(2) . .
O3 Ba1 O6 85.7(3) . .
O7W Ba1 O6 94.1(3) . .
O3 Ba1 O8W 82.6(4) 7_655 .
O6 Ba1 O8W 83.8(4) 7_656 .
O1 Ba1 O8W 72.7(3) . .
O4 Ba1 O8W 158.3(3) . .
O3 Ba1 O8W 93.2(3) . .
O7W Ba1 O8W 102.1(3) . .
O6 Ba1 O8W 149.4(3) . .
O3 Ba1 P1 99.6(2) 7_655 .
O6 Ba1 P1 95.49(19) 7_656 .
O1 Ba1 P1 26.12(18) . .
O4 Ba1 P1 101.63(19) . .
O3 Ba1 P1 25.82(17) . .
O7W Ba1 P1 173.7(2) . .
O6 Ba1 P1 83.14(19) . .
O8W Ba1 P1 82.8(2) . .
O3 Ba1 P2 95.3(2) 7_655 .
O6 Ba1 P2 99.8(2) 7_656 .
O1 Ba1 P2 101.3(2) . .
O4 Ba1 P2 26.29(18) . .
O3 Ba1 P2 83.3(2) . .
O7W Ba1 P2 83.3(2) . .
O6 Ba1 P2 25.73(17) . .
O8W Ba1 P2 173.9(3) . .
P1 Ba1 P2 91.95(7) . .
O3 Ba1 Ba1 157.7(2) 7_655 7_656
O6 Ba1 Ba1 37.73(18) 7_656 7_656
O1 Ba1 Ba1 83.28(17) . 7_656
O4 Ba1 Ba1 76.27(18) . 7_656
O3 Ba1 Ba1 35.42(18) . 7_656
O7W Ba1 Ba1 117.0(3) . 7_656
O6 Ba1 Ba1 107.15(18) . 7_656
O8W Ba1 Ba1 88.4(3) . 7_656
P1 Ba1 Ba1 58.85(5) . 7_656
P2 Ba1 Ba1 91.52(6) . 7_656
O3 Ba1 Ba1 37.5(2) 7_655 7_655
O6 Ba1 Ba1 157.80(18) 7_656 7_655
O1 Ba1 Ba1 76.17(18) . 7_655
O4 Ba1 Ba1 83.37(17) . 7_655
O3 Ba1 Ba1 107.4(2) . 7_655
O7W Ba1 Ba1 89.5(3) . 7_655
O6 Ba1 Ba1 35.62(17) . 7_655
O8W Ba1 Ba1 118.0(3) . 7_655
P1 Ba1 Ba1 91.55(6) . 7_655
P2 Ba1 Ba1 58.87(5) . 7_655
Ba1 Ba1 Ba1 138.69(4) 7_656 7_655
O1 Co1 O1 120.0(5) . 2
O1 Co1 O2 102.7(4) . 8_565
O1 Co1 O2 108.5(4) 2 8_565
O1 Co1 O2 108.5(4) . 7_655
O1 Co1 O2 102.7(4) 2 7_655
O2 Co1 O2 114.9(6) 8_565 7_655
O4 Co2 O4 120.4(5) 2_565 .
O4 Co2 O5 103.2(4) 2_565 7_655
O4 Co2 O5 108.2(4) . 7_655
O4 Co2 O5 108.2(4) 2_565 8_575
O4 Co2 O5 103.2(4) . 8_575
O5 Co2 O5 114.2(5) 7_655 8_575
O3 P1 O1 108.1(5) . .
O3 P1 O2 113.9(5) . .
O1 P1 O2 112.0(5) . .
O3 P1 C1 110.1(7) . .
O1 P1 C1 106.1(6) . .
O2 P1 C1 106.4(6) . .
O3 P1 Ba1 54.3(4) . .
O1 P1 Ba1 53.8(3) . .
O2 P1 Ba1 133.1(4) . .
C1 P1 Ba1 120.3(5) . .
O6 P2 O5 114.2(5) . 1_554
O6 P2 O4 108.2(5) . .
O5 P2 O4 111.3(5) 1_554 .
O6 P2 C8 110.4(6) . .
O5 P2 C8 105.5(6) 1_554 .
O4 P2 C8 107.1(6) . .
O6 P2 Ba1 54.4(3) . .
O5 P2 Ba1 132.9(4) 1_554 .
O4 P2 Ba1 53.8(3) . .
C8 P2 Ba1 121.5(5) . .
P1 O1 Co1 132.5(5) . .
P1 O1 Ba1 100.0(4) . .
Co1 O1 Ba1 124.0(4) . .
P1 O2 Co1 123.7(5) . 7_656
P1 O3 Ba1 139.1(5) . 7_656
P1 O3 Ba1 99.9(4) . .
Ba1 O3 Ba1 107.1(3) 7_656 .
P2 O4 Co2 132.4(5) . .
P2 O4 Ba1 99.9(4) . .
Co2 O4 Ba1 124.6(4) . .
P2 O5 Co2 124.1(5) 1_556 7_656
P2 O6 Ba1 139.0(5) . 7_655
P2 O6 Ba1 99.9(4) . .
Ba1 O6 Ba1 106.7(3) 7_655 .
C2A C1 P1 120.2(16) . .
C2B C1 P1 106.1(17) . .
C2A C1 H1A 107.3 . .
P1 C1 H1A 107.3 . .
C2A C1 H1B 107.3 . .
P1 C1 H1B 107.3 . .
H1A C1 H1B 106.9 . .
C3A C2A C7A 122(2) . .
C3A C2A C1 123(2) . .
C7A C2A C1 114.2(18) . .
C2A C3A C4A 121(3) . .
C5A C4A C3A 118(3) . .
C4A C5A C6A 119(3) . .
C5A C6A C7A 124(3) . .
C2A C7A C6A 115(2) . .
C3B C2B C7B 116(2) . .
C3B C2B C1 117(2) . .
C7B C2B C1 127(2) . .
C4B C3B C2B 122(3) . .
C5B C4B C3B 121(3) . .
C4B C5B C6B 117(3) . .
C5B C6B C7B 122(3) . .
C6B C7B C2B 121(3) . .
C9 C8 P2 115.0(11) . .
C9 C8 H8A 108.5 . .
P2 C8 H8A 108.5 . .
C9 C8 H8B 108.5 . .
P2 C8 H8B 108.5 . .
H8A C8 H8B 107.5 . .
C10 C9 C14A 118.2(18) 1_554 .
C10 C9 C8 125.4(14) 1_554 .
C14A C9 C8 110.2(19) . .
C10 C9 C14B 109.5(19) 1_554 1_554
C8 C9 C14B 118.9(18) . 1_554
C11A C10 C9 119(3) . 1_556
C9 C10 C11B 131(3) 1_556 .
C10 C11A C12A 121(4) . .
C11A C12A C13A 124(4) . .
C12A C13A C14A 118(4) . 1_556
C9 C14A C13A 115(3) . 1_554
C12B C11B C10 115(4) . .
C13B C12B C11B 118(4) . .
C14B C13B C12B 123(4) . .
C13B C14B C9 120(3) . 1_556

loop_
_geom_bond_atom_site_label_1
_geom_bond_atom_site_label_2
_geom_bond_distance
_geom_bond_site_symmetry_2
Ba1 O3 2.688(9) 7_655
Ba1 O6 2.695(8) 7_656
Ba1 O1 2.809(9) .
Ba1 O4 2.812(9) .
Ba1 O3 2.823(9) .
Ba1 O7W 2.828(11) .
Ba1 O6 2.832(9) .
Ba1 O8W 2.834(11) .
Ba1 P1 3.426(3) .
Ba1 P2 3.432(3) .
Ba1 Ba1 4.4339(6) 7_656
Ba1 Ba1 4.4340(6) 7_655
Co1 O1 1.951(8) .
Co1 O1 1.951(8) 2
Co1 O2 1.958(9) 8_565
Co1 O2 1.958(9) 7_655
Co2 O4 1.942(8) 2_565
Co2 O4 1.942(8) .
Co2 O5 1.966(9) 7_655
Co2 O5 1.966(9) 8_575
P1 O3 1.515(9) .
P1 O1 1.532(9) .
P1 O2 1.535(9) .
P1 C1 1.789(15) .
P2 O6 1.512(8) .
P2 O5 1.534(8) 1_554
P2 O4 1.543(9) .
P2 C8 1.794(15) .
O2 Co1 1.958(9) 7_656
O3 Ba1 2.688(9) 7_656
O5 P2 1.534(8) 1_556
O5 Co2 1.966(9) 7_656
O6 Ba1 2.695(8) 7_655
C1 C2A 1.53(2) .
C1 C2B 1.53(2) .
C1 H1A 0.9700 .
C1 H1B 0.9700 .
C2A C3A 1.398(10) .
C2A C7A 1.401(10) .
C3A C4A 1.403(10) .
C4A C5A 1.402(10) .
C5A C6A 1.402(10) .
C6A C7A 1.404(10) .
C2B C3B 1.403(10) .
C2B C7B 1.405(10) .
C3B C4B 1.402(10) .
C4B C5B 1.400(10) .
C5B C6B 1.401(10) .
C6B C7B 1.401(10) .
C8 C9 1.46(2) .
C8 H8A 0.9700 .
C8 H8B 0.9700 .
C9 C10 1.39(2) 1_554
C9 C14A 1.45(4) .
C9 C14B 1.54(4) 1_554
C10 C11A 1.32(7) .
C10 C9 1.39(2) 1_556
C10 C11B 1.46(6) .
C11A C12A 1.33(7) .
C12A C13A 1.35(5) .
C13A C14A 1.46(5) 1_556
C14A C13A 1.46(5) 1_554
C11B C12B 1.46(7) .
C12B C13B 1.44(5) .
C13B C14B 1.43(5) .
C14B C9 1.54(4) 1_556

loop_
_geom_torsion_atom_site_label_1
_geom_torsion_atom_site_label_2
_geom_torsion_atom_site_label_3
_geom_torsion_atom_site_label_4
_geom_torsion
_geom_torsion_site_symmetry_1
_geom_torsion_site_symmetry_2
_geom_torsion_site_symmetry_3
_geom_torsion_site_symmetry_4
O3 P1 O1 Co1 156.9(8) . . . .
O2 P1 O1 Co1 30.7(10) . . . .
C1 P1 O1 Co1 -85.0(9) . . . .
Ba1 P1 O1 Co1 158.9(10) . . . .
O3 P1 O1 Ba1 -2.0(6) . . . .
O2 P1 O1 Ba1 -128.2(4) . . . .
C1 P1 O1 Ba1 116.1(6) . . . .
O3 P1 O2 Co1 -57.9(8) . . . 7_656
O1 P1 O2 Co1 65.1(7) . . . 7_656
C1 P1 O2 Co1 -179.4(7) . . . 7_656
Ba1 P1 O2 Co1 4.6(9) . . . 7_656
O1 P1 O3 Ba1 -129.2(8) . . . 7_656
O2 P1 O3 Ba1 -4.1(11) . . . 7_656
C1 P1 O3 Ba1 115.3(9) . . . 7_656
Ba1 P1 O3 Ba1 -131.2(10) . . . 7_656
O1 P1 O3 Ba1 2.0(6) . . . .
O2 P1 O3 Ba1 127.1(5) . . . .
C1 P1 O3 Ba1 -113.5(6) . . . .
O6 P2 O4 Co2 157.7(7) . . . .
O5 P2 O4 Co2 31.5(9) 1_554 . . .
C8 P2 O4 Co2 -83.4(9) . . . .
Ba1 P2 O4 Co2 159.8(9) . . . .
O6 P2 O4 Ba1 -2.1(5) . . . .
O5 P2 O4 Ba1 -128.4(4) 1_554 . . .
C8 P2 O4 Ba1 116.8(6) . . . .
O5 P2 O6 Ba1 -3.5(10) 1_554 . . 7_655
O4 P2 O6 Ba1 -127.9(7) . . . 7_655
C8 P2 O6 Ba1 115.1(8) . . . 7_655
Ba1 P2 O6 Ba1 -130.1(9) . . . 7_655
O5 P2 O6 Ba1 126.6(5) 1_554 . . .
O4 P2 O6 Ba1 2.1(5) . . . .
C8 P2 O6 Ba1 -114.8(6) . . . .
O3 P1 C1 C2A -72.4(15) . . . .
O1 P1 C1 C2A 170.9(14) . . . .
O2 P1 C1 C2A 51.5(16) . . . .
Ba1 P1 C1 C2A -132.0(13) . . . .
O3 P1 C1 C2B -61.1(16) . . . .
O1 P1 C1 C2B -177.9(14) . . . .
O2 P1 C1 C2B 62.7(16) . . . .
Ba1 P1 C1 C2B -120.7(14) . . . .
P1 C1 C2A C3A -81(4) . . . .
P1 C1 C2A C7A 102(3) . . . .
C7A C2A C3A C4A -1(7) . . . .
C1 C2A C3A C4A -178(4) . . . .
C2A C3A C4A C5A -4(7) . . . .
C3A C4A C5A C6A 7(6) . . . .
C4A C5A C6A C7A -5(6) . . . .
C3A C2A C7A C6A 3(5) . . . .
C1 C2A C7A C6A -179(3) . . . .
C5A C6A C7A C2A 0(5) . . . .
P1 C1 C2B C3B -107(4) . . . .
P1 C1 C2B C7B 67(4) . . . .
C7B C2B C3B C4B 9(7) . . . .
C1 C2B C3B C4B -176(4) . . . .
C2B C3B C4B C5B -5(8) . . . .
C3B C4B C5B C6B -4(7) . . . .
C4B C5B C6B C7B 9(6) . . . .
C5B C6B C7B C2B -5(6) . . . .
C3B C2B C7B C6B -4(6) . . . .
C1 C2B C7B C6B -179(3) . . . .
O6 P2 C8 C9 -64.3(12) . . . .
O5 P2 C8 C9 59.5(12) 1_554 . . .
O4 P2 C8 C9 178.1(10) . . . .
Ba1 P2 C8 C9 -124.2(10) . . . .
P2 C8 C9 C10 -81.4(19) . . . 1_554
P2 C8 C9 C14A 127.3(19) . . . .
P2 C8 C9 C14B 68(2) . . . 1_554
C9 C10 C11A C12A 21(7) 1_556 . . .
C10 C11A C12A C13A -8(9) . . . .
C11A C12A C13A C14A 1(7) . . . 1_556
C10 C9 C14A C13A 18(4) 1_554 . . 1_554
C8 C9 C14A C13A 172(3) . . . 1_554
C9 C10 C11B C12B -8(6) 1_556 . . .
C10 C11B C12B C13B -6(6) . . . .
C11B C12B C13B C14B 6(6) . . . .
C12B C13B C14B C9 6(6) . . . 1_556
